data_2021765
loop_
_publ_author_name
'Guillet, Gary L.'
'Pitts, Skyler L.'
'Sheriff, Kirkland W.'
'Rucker, Donna N.'
'Rogers, Aaryn L.'

_publ_section_title
;
 Synthesis, characterization, and crystal structures of organonickel(II)
 complexes coordinated to novel
 1-bromo-2,6-bis{[(\l^5^-phosphanylidene)imino]methyl}benzene NCN-pincer
 ligands
;
_journal_coeditor_code JX3045
_journal_issue 10
_journal_name_full 'Acta Crystallographica Section C'
_journal_page_first 1381
_journal_page_last 1388
_journal_paper_doi 10.1107/S2053229619012038
_journal_volume 75
_journal_year 2019
_chemical_formula_iupac '[Ni Br (C44 H37 N2 P2)], 0.5C2 H2 Cl2'
_chemical_formula_moiety 'C44 H37 Br N2 Ni P2, C0.5 H Cl'
_chemical_formula_sum 'C44.5 H38 Br Cl N2 Ni P2'
_chemical_formula_weight 836.78
_chemical_name_systematic
;(2,6-Bis{[(triphenyl-\l^5^-phosphanylidene)imino]methyl}phenyl-\k^3^<i>N</i>,<i>C</i>^1^,<i>N</i>')bromidonickel(II)
dichlorometahne hemisolvate
;
_space_group_crystal_system monoclinic
_space_group_IT_number 15
_space_group_name_Hall '-C 2yc'
_space_group_name_H-M_alt 'C 1 2/c 1'
_symmetry_space_group_name_Hall '-C 2yc'
_symmetry_space_group_name_H-M 'C 1 2/c 1'
_atom_sites_solution_hydrogens geom
_atom_sites_solution_primary dual
_audit_creation_method
;
Olex2 1.2
(compiled 2018.05.29 svn.r3508 for OlexSys, GUI svn.r5506)
;
_cell_angle_alpha 90
_cell_angle_beta 97.421(5)
_cell_angle_gamma 90
_cell_formula_units_Z 8
_cell_length_a 28.319(13)
_cell_length_b 11.655(5)
_cell_length_c 23.593(10)
_cell_measurement_reflns_used 8496
_cell_measurement_temperature 170
_cell_measurement_theta_max 27.5
_cell_measurement_theta_min 1.7
_cell_volume 7722(6)
_computing_cell_refinement
;
CrystalClear (Rigaku, 2009)
;
_computing_data_collection
;
CrystalClear (Rigaku, 2009)
;
_computing_data_reduction
;
CrystalClear (Rigaku, 2009)
;
_computing_molecular_graphics
;
OLEX2 (Dolomanov <i>et al.</i>,  2009)
;
_computing_publication_material
;
OLEX2 (Dolomanov <i>et al.</i>,  2009)
;
_computing_structure_refinement
;
SHELXL2014 (Sheldrick, 2015b)
;
_computing_structure_solution
;
SHELXT (Sheldrick, 2015a)
;
_diffrn_ambient_temperature 170
_diffrn_detector 'Rigaku XtaLAB area detector'
_diffrn_detector_area_resol_mean 13.6612
_diffrn_measured_fraction_theta_full 0.999
_diffrn_measured_fraction_theta_max 0.997
_diffrn_measurement_device_type 'Rigaku Mini template'
_diffrn_measurement_method 'profile data from \w-scans'
_diffrn_radiation_monochromator 'Graphite Monochromator'
_diffrn_radiation_type MoK\a
_diffrn_radiation_wavelength 0.71073
_diffrn_reflns_av_R_equivalents 0.0842
_diffrn_reflns_av_unetI/netI 0.0745
_diffrn_reflns_limit_h_max 36
_diffrn_reflns_limit_h_min -36
_diffrn_reflns_limit_k_max 15
_diffrn_reflns_limit_k_min -15
_diffrn_reflns_limit_l_max 30
_diffrn_reflns_limit_l_min -30
_diffrn_reflns_number 40203
_diffrn_reflns_theta_full 26.000
_diffrn_reflns_theta_max 27.510
_diffrn_reflns_theta_min 1.892
_diffrn_source 'Sealed Tube'
_diffrn_standards_number 0
_exptl_absorpt_coefficient_mu 1.724
_exptl_absorpt_correction_T_max 1.000
_exptl_absorpt_correction_T_min 0.671
_exptl_absorpt_correction_type multi-scan
_exptl_absorpt_process_details
;
(<i>REQAB</i>; Rigaku, 1998)
;
_exptl_crystal_colour 'clear reddish orange'
_exptl_crystal_density_diffrn 1.440
_exptl_crystal_density_method "'not measured"
_exptl_crystal_description block
_exptl_crystal_F_000 3432
_exptl_crystal_size_max 0.38
_exptl_crystal_size_mid 0.37
_exptl_crystal_size_min 0.18
_refine_diff_density_max 0.438
_refine_diff_density_min -0.667
_refine_ls_extinction_coef 0.00011(2)
_refine_ls_extinction_expression Fc^*^=kFc[1+0.001xFc^2^\l^3^/sin(2\q)]^-1/4^
_refine_ls_extinction_method
;
SHELXL2014 (Sheldrick, 2015b)
;
_refine_ls_goodness_of_fit_ref 1.070
_refine_ls_hydrogen_treatment constr
_refine_ls_matrix_type full
_refine_ls_number_parameters 466
_refine_ls_number_reflns 8846
_refine_ls_number_restraints 0
_refine_ls_restrained_S_all 1.070
_refine_ls_R_factor_all 0.0836
_refine_ls_R_factor_gt 0.0529
_refine_ls_shift/su_max 0.001
_refine_ls_shift/su_mean 0.000
_refine_ls_structure_factor_coef Fsqd
_refine_ls_weighting_details 'w=1/[\s^2^(Fo^2^)+(0.0234P)^2^+15.3313P] where P=(Fo^2^+2Fc^2^)/3'
_refine_ls_weighting_scheme calc
_refine_ls_wR_factor_gt 0.0964
_refine_ls_wR_factor_ref 0.1114
_reflns_number_gt 6363
_reflns_number_total 8846
_reflns_threshold_expression 'I > 2\s(I)'
_cod_data_source_file jx3045sup1.cif
_cod_data_source_block x634
_cod_depositor_comments 'Adding full bibliography for 2021765--2021768.cif.'
_cod_original_formula_sum 'C44.50 H38 Br Cl N2 Ni P2'
_cod_database_code 2021765
_cod_database_fobs_code 2021765
_shelx_space_group_comment
;
The symmetry employed for this shelxl refinement is uniquely defined
by the following loop, which should always be used as a source of
symmetry information in preference to the above space-group names.
They are only intended as comments.
;
_shelx_estimated_absorpt_t_min 0.560
_shelx_estimated_absorpt_t_max 0.747

loop_
_space_group_symop_operation_xyz
'x, y, z'
'-x, y, -z+1/2'
'x+1/2, y+1/2, z'
'-x+1/2, y+1/2, -z+1/2'
'-x, -y, -z'
'x, -y, z-1/2'
'-x+1/2, -y+1/2, -z'
'x+1/2, -y+1/2, z-1/2'

loop_
_atom_site_type_symbol
_atom_site_label
_atom_site_fract_x
_atom_site_fract_y
_atom_site_fract_z
_atom_site_U_iso_or_equiv
_atom_site_adp_type
_atom_site_calc_flag
_atom_site_occupancy
Br Br1 0.39449(2) 0.21211(3) 0.46942(2) 0.03433(12) Uani d 1
Ni Ni1 0.37267(2) 0.34137(4) 0.53979(2) 0.02438(12) Uani d 1
P P1 0.39034(3) 0.10427(8) 0.60420(4) 0.0277(2) Uani d 1
P P2 0.35900(3) 0.46116(8) 0.41855(4) 0.0266(2) Uani d 1
Cl Cl1 0.52275(6) 0.30161(14) 0.69921(6) 0.0762(4) Uani d 1
N N1 0.37866(11) 0.2396(3) 0.60553(12) 0.0280(7) Uani d 1
N N2 0.35883(11) 0.4671(2) 0.48671(13) 0.0279(7) Uani d 1
C C2 0.37170(12) 0.4201(3) 0.65168(15) 0.0269(8) Uani d 1
C C39 0.31586(13) 0.3649(3) 0.37891(15) 0.0286(8) Uani d 1
C C27 0.33972(13) 0.5986(3) 0.38672(15) 0.0286(8) Uani d 1
C C6 0.35703(12) 0.5639(3) 0.57666(16) 0.0274(8) Uani d 1
C C9 0.38329(14) 0.0360(3) 0.67193(17) 0.0335(9) Uani d 1
C C5 0.35466(13) 0.6492(3) 0.61784(16) 0.0318(9) Uani d 1
H H5 0.3489 0.7268 0.6067 0.038 Uiso calc 1
C C28 0.29177(13) 0.6290(3) 0.38399(16) 0.0321(9) Uani d 1
H H28 0.2700 0.5782 0.3985 0.038 Uiso calc 1
C C26 0.46844(14) -0.0426(3) 0.59761(16) 0.0340(9) Uani d 1
H H26 0.4488 -0.1035 0.6076 0.041 Uiso calc 1
C C21 0.45061(13) 0.0687(3) 0.59257(16) 0.0300(8) Uani d 1
C C33 0.41737(13) 0.4374(3) 0.39662(16) 0.0300(8) Uani d 1
C C7 0.38196(14) 0.2957(3) 0.66242(15) 0.0318(9) Uani d 1
H H7A 0.4142 0.2855 0.6836 0.038 Uiso calc 1
H H7B 0.3585 0.2619 0.6853 0.038 Uiso calc 1
C C22 0.48031(14) 0.1574(3) 0.57892(17) 0.0346(9) Uani d 1
H H22 0.4686 0.2338 0.5759 0.041 Uiso calc 1
C C4 0.36087(14) 0.6187(3) 0.67546(17) 0.0372(10) Uani d 1
H H4 0.3592 0.6764 0.7036 0.045 Uiso calc 1
C C3 0.36947(14) 0.5055(3) 0.69268(16) 0.0349(9) Uani d 1
H H3 0.3738 0.4865 0.7322 0.042 Uiso calc 1
C C16 0.30242(13) 0.0811(3) 0.54078(17) 0.0346(9) Uani d 1
H H16 0.2953 0.1492 0.5601 0.042 Uiso calc 1
C C40 0.30731(14) 0.3779(4) 0.31957(17) 0.0377(10) Uani d 1
H H40 0.3243 0.4346 0.3015 0.045 Uiso calc 1
C C8 0.35281(14) 0.5819(3) 0.51332(15) 0.0288(8) Uani d 1
H H8A 0.3212 0.6145 0.4990 0.035 Uiso calc 1
H H8B 0.3777 0.6355 0.5038 0.035 Uiso calc 1
C C29 0.27583(14) 0.7328(3) 0.36016(17) 0.0371(9) Uani d 1
H H29 0.2432 0.7532 0.3585 0.045 Uiso calc 1
C C38 0.42544(14) 0.3719(3) 0.34941(18) 0.0379(10) Uani d 1
H H38 0.3995 0.3357 0.3267 0.045 Uiso calc 1
C C23 0.52656(14) 0.1348(4) 0.56979(18) 0.0396(10) Uani d 1
H H23 0.5467 0.1956 0.5608 0.048 Uiso calc 1
C C20 0.35759(15) -0.0661(3) 0.52298(16) 0.0351(9) Uani d 1
H H20 0.3883 -0.1000 0.5302 0.042 Uiso calc 1
C C1 0.36529(12) 0.4508(3) 0.59382(15) 0.0266(8) Uani d 1
C C15 0.34789(13) 0.0332(3) 0.55191(16) 0.0301(8) Uani d 1
C C32 0.37097(15) 0.6731(4) 0.36421(18) 0.0405(10) Uani d 1
H H32 0.4036 0.6529 0.3652 0.049 Uiso calc 1
C C44 0.28981(13) 0.2834(3) 0.40458(17) 0.0349(9) Uani d 1
H H44 0.2948 0.2736 0.4449 0.042 Uiso calc 1
C C25 0.51475(14) -0.0646(4) 0.58806(17) 0.0394(10) Uani d 1
H H25 0.5268 -0.1407 0.5914 0.047 Uiso calc 1
C C30 0.30742(16) 0.8069(4) 0.33869(18) 0.0449(11) Uani d 1
H H30 0.2966 0.8785 0.3228 0.054 Uiso calc 1
C C34 0.45604(14) 0.4912(4) 0.42840(18) 0.0401(10) Uani d 1
H H34 0.4510 0.5362 0.4606 0.048 Uiso calc 1
C C31 0.35461(16) 0.7764(4) 0.3404(2) 0.0486(12) Uani d 1
H H31 0.3761 0.8269 0.3252 0.058 Uiso calc 1
C C19 0.32329(15) -0.1160(3) 0.48387(18) 0.0404(10) Uani d 1
H H19 0.3306 -0.1835 0.4642 0.049 Uiso calc 1
C C37 0.47162(16) 0.3594(4) 0.3354(2) 0.0515(12) Uani d 1
H H37 0.4770 0.3137 0.3035 0.062 Uiso calc 1
C C17 0.26754(15) 0.0306(4) 0.50195(18) 0.0403(10) Uani d 1
H H17 0.2366 0.0635 0.4952 0.048 Uiso calc 1
C C42 0.24913(15) 0.2294(4) 0.3125(2) 0.0480(12) Uani d 1
H H42 0.2264 0.1827 0.2901 0.058 Uiso calc 1
C C43 0.25645(15) 0.2159(4) 0.3712(2) 0.0447(11) Uani d 1
H H43 0.2386 0.1604 0.3889 0.054 Uiso calc 1
C C14 0.33876(17) -0.0015(4) 0.68282(19) 0.0481(11) Uani d 1
H H14 0.3119 0.0076 0.6546 0.058 Uiso calc 1
C C18 0.27794(15) -0.0677(4) 0.47313(19) 0.0435(11) Uani d 1
H H18 0.2543 -0.1021 0.4462 0.052 Uiso calc 1
C C24 0.54358(15) 0.0238(4) 0.57374(18) 0.0420(10) Uani d 1
H H24 0.5752 0.0080 0.5666 0.050 Uiso calc 1
C C41 0.27446(16) 0.3095(4) 0.28659(19) 0.0501(12) Uani d 1
H H41 0.2695 0.3181 0.2462 0.060 Uiso calc 1
C C10 0.42175(17) 0.0244(4) 0.71473(18) 0.0481(12) Uani d 1
H H10 0.4523 0.0512 0.7084 0.058 Uiso calc 1
C C36 0.50948(16) 0.4130(4) 0.3677(2) 0.0521(13) Uani d 1
H H36 0.5408 0.4037 0.3582 0.063 Uiso calc 1
C C13 0.3333(2) -0.0525(4) 0.7352(2) 0.0606(15) Uani d 1
H H13 0.3029 -0.0789 0.7421 0.073 Uiso calc 1
C C35 0.50175(15) 0.4802(4) 0.4140(2) 0.0501(12) Uani d 1
H H35 0.5276 0.5186 0.4357 0.060 Uiso calc 1
C C11 0.4157(2) -0.0261(4) 0.7667(2) 0.0639(16) Uani d 1
H H11 0.4422 -0.0339 0.7955 0.077 Uiso calc 1
C C12 0.3716(2) -0.0648(4) 0.7765(2) 0.0670(17) Uani d 1
H H12 0.3677 -0.0999 0.8119 0.080 Uiso calc 1
C C45 0.5000 0.3892(6) 0.7500 0.0600(19) Uani d 1
H H45A 0.5256 0.4389 0.7691 0.072 Uiso calc 0.5
H H45B 0.4744 0.4389 0.7309 0.072 Uiso calc 0.5

loop_
_atom_site_aniso_label
_atom_site_aniso_U_11
_atom_site_aniso_U_22
_atom_site_aniso_U_33
_atom_site_aniso_U_12
_atom_site_aniso_U_13
_atom_site_aniso_U_23
Br1 0.0443(2) 0.0312(2) 0.0297(2) 0.00805(17) 0.01306(18) -0.00124(16)
Ni1 0.0270(2) 0.0245(3) 0.0222(2) 0.00222(19) 0.00534(19) -0.00171(18)
P1 0.0299(5) 0.0265(5) 0.0272(5) 0.0033(4) 0.0062(4) 0.0004(4)
P2 0.0262(5) 0.0304(5) 0.0236(5) -0.0001(4) 0.0051(4) 0.0007(4)
Cl1 0.0841(10) 0.0946(12) 0.0562(8) 0.0063(8) 0.0330(8) -0.0024(8)
N1 0.0318(17) 0.0282(17) 0.0246(16) 0.0045(13) 0.0067(14) 0.0003(13)
N2 0.0321(17) 0.0274(17) 0.0247(16) 0.0006(13) 0.0057(14) -0.0008(13)
C2 0.0249(18) 0.031(2) 0.0252(19) 0.0017(15) 0.0070(16) -0.0021(15)
C39 0.0280(19) 0.034(2) 0.0244(19) 0.0033(15) 0.0057(16) -0.0071(15)
C27 0.0285(19) 0.034(2) 0.0226(18) 0.0006(16) 0.0006(16) 0.0025(15)
C6 0.0258(19) 0.027(2) 0.029(2) 0.0015(15) 0.0046(16) -0.0072(15)
C9 0.044(2) 0.025(2) 0.032(2) 0.0047(17) 0.0104(19) -0.0002(16)
C5 0.036(2) 0.025(2) 0.034(2) 0.0015(16) 0.0043(18) -0.0046(16)
C28 0.029(2) 0.038(2) 0.029(2) -0.0005(16) 0.0015(17) 0.0012(16)
C26 0.036(2) 0.035(2) 0.031(2) 0.0046(17) 0.0019(18) 0.0019(17)
C21 0.028(2) 0.036(2) 0.026(2) 0.0037(16) 0.0050(16) -0.0033(16)
C33 0.0261(19) 0.036(2) 0.029(2) 0.0032(16) 0.0085(17) 0.0065(16)
C7 0.039(2) 0.032(2) 0.0237(19) 0.0054(17) 0.0047(17) -0.0006(16)
C22 0.038(2) 0.029(2) 0.036(2) 0.0043(17) 0.0047(19) -0.0035(17)
C4 0.045(2) 0.034(2) 0.033(2) 0.0061(18) 0.009(2) -0.0139(17)
C3 0.040(2) 0.039(2) 0.025(2) 0.0057(18) 0.0048(18) -0.0060(17)
C16 0.030(2) 0.036(2) 0.039(2) -0.0014(17) 0.0088(18) -0.0091(18)
C40 0.034(2) 0.051(3) 0.027(2) -0.0009(19) 0.0040(18) -0.0055(18)
C8 0.037(2) 0.0210(19) 0.028(2) 0.0011(15) 0.0040(17) -0.0028(15)
C29 0.034(2) 0.042(3) 0.033(2) 0.0060(18) -0.0048(18) 0.0001(18)
C38 0.033(2) 0.041(2) 0.041(2) 0.0017(18) 0.0107(19) 0.0017(19)
C23 0.033(2) 0.043(3) 0.043(3) -0.0030(18) 0.009(2) -0.0019(19)
C20 0.042(2) 0.028(2) 0.034(2) 0.0065(17) 0.0017(19) -0.0004(16)
C1 0.0242(18) 0.029(2) 0.0263(19) -0.0004(15) 0.0017(16) -0.0026(15)
C15 0.033(2) 0.029(2) 0.029(2) -0.0028(16) 0.0058(17) 0.0042(15)
C32 0.034(2) 0.044(3) 0.044(3) -0.0036(18) 0.009(2) 0.0071(19)
C44 0.033(2) 0.038(2) 0.035(2) 0.0010(17) 0.0068(18) -0.0087(18)
C25 0.041(2) 0.038(2) 0.040(2) 0.0159(19) 0.006(2) 0.0011(18)
C30 0.054(3) 0.035(2) 0.042(3) -0.001(2) -0.004(2) 0.0102(19)
C34 0.031(2) 0.052(3) 0.036(2) -0.0006(19) 0.0015(19) 0.0066(19)
C31 0.051(3) 0.043(3) 0.052(3) -0.004(2) 0.007(2) 0.021(2)
C19 0.053(3) 0.028(2) 0.038(2) 0.0002(19) 0.000(2) -0.0058(17)
C37 0.050(3) 0.056(3) 0.054(3) 0.011(2) 0.025(3) 0.008(2)
C17 0.033(2) 0.044(3) 0.045(3) -0.0029(18) 0.010(2) -0.006(2)
C42 0.033(2) 0.057(3) 0.052(3) -0.004(2) 0.000(2) -0.032(2)
C43 0.034(2) 0.040(3) 0.061(3) -0.0045(19) 0.011(2) -0.014(2)
C14 0.060(3) 0.046(3) 0.041(3) -0.010(2) 0.015(2) 0.001(2)
C18 0.040(2) 0.044(3) 0.045(3) -0.013(2) 0.004(2) -0.009(2)
C24 0.032(2) 0.053(3) 0.041(2) 0.0092(19) 0.009(2) -0.007(2)
C41 0.044(3) 0.071(4) 0.033(2) 0.004(2) -0.004(2) -0.018(2)
C10 0.060(3) 0.053(3) 0.033(2) 0.015(2) 0.010(2) 0.006(2)
C36 0.032(2) 0.065(3) 0.062(3) 0.009(2) 0.019(2) 0.022(3)
C13 0.094(4) 0.048(3) 0.047(3) -0.021(3) 0.034(3) 0.000(2)
C35 0.029(2) 0.067(3) 0.055(3) -0.002(2) 0.005(2) 0.013(2)
C11 0.097(4) 0.063(4) 0.032(3) 0.032(3) 0.010(3) 0.008(2)
C12 0.129(5) 0.033(3) 0.045(3) 0.008(3) 0.036(4) 0.008(2)
C45 0.063(5) 0.066(5) 0.055(4) 0.000 0.021(4) 0.000

loop_
_atom_type_symbol
_atom_type_description
_atom_type_scat_dispersion_real
_atom_type_scat_dispersion_imag
_atom_type_scat_source
C C 0.0033 0.0016 'International Tables Vol C Tables 4.2.6.8 and 6.1.1.4'
H H 0.0000 0.0000 'International Tables Vol C Tables 4.2.6.8 and 6.1.1.4'
Br Br -0.2901 2.4595 'International Tables Vol C Tables 4.2.6.8 and 6.1.1.4'
Cl Cl 0.1484 0.1585 'International Tables Vol C Tables 4.2.6.8 and 6.1.1.4'
N N 0.0061 0.0033 'International Tables Vol C Tables 4.2.6.8 and 6.1.1.4'
Ni Ni 0.3393 1.1124 'International Tables Vol C Tables 4.2.6.8 and 6.1.1.4'
P P 0.1023 0.0942 'International Tables Vol C Tables 4.2.6.8 and 6.1.1.4'

loop_
_geom_angle_atom_site_label_1
_geom_angle_atom_site_label_2
_geom_angle_atom_site_label_3
_geom_angle_site_symmetry_1
_geom_angle
N1 Ni1 Br1 . 99.58(9)
N2 Ni1 Br1 . 94.42(9)
N2 Ni1 N1 . 165.67(12)
C1 Ni1 Br1 . 170.89(11)
C1 Ni1 N1 . 82.87(15)
C1 Ni1 N2 . 83.76(15)
N1 P1 C9 . 111.38(16)
N1 P1 C21 . 115.24(17)
N1 P1 C15 . 109.97(17)
C21 P1 C9 . 104.21(18)
C15 P1 C9 . 105.08(18)
C15 P1 C21 . 110.37(18)
N2 P2 C39 . 116.75(17)
N2 P2 C27 . 109.52(16)
N2 P2 C33 . 114.30(17)
C27 P2 C39 . 100.61(17)
C33 P2 C39 . 109.51(18)
C33 P2 C27 . 104.58(17)
P1 N1 Ni1 . 125.36(17)
C7 N1 Ni1 . 116.2(2)
C7 N1 P1 . 117.3(2)
P2 N2 Ni1 . 125.97(17)
C8 N2 Ni1 . 115.5(2)
C8 N2 P2 . 118.2(2)
C3 C2 C7 . 126.9(3)
C3 C2 C1 . 118.8(3)
C1 C2 C7 . 114.3(3)
C40 C39 P2 . 117.7(3)
C44 C39 P2 . 123.7(3)
C44 C39 C40 . 118.5(4)
C28 C27 P2 . 118.7(3)
C32 C27 P2 . 122.3(3)
C32 C27 C28 . 119.1(4)
C5 C6 C8 . 126.1(3)
C1 C6 C5 . 119.6(3)
C1 C6 C8 . 114.3(3)
C14 C9 P1 . 120.3(3)
C14 C9 C10 . 118.6(4)
C10 C9 P1 . 121.0(3)
C6 C5 H5 . 120.5
C4 C5 C6 . 119.0(4)
C4 C5 H5 . 120.5
C27 C28 H28 . 119.9
C29 C28 C27 . 120.3(4)
C29 C28 H28 . 119.9
C21 C26 H26 . 120.0
C25 C26 H26 . 120.0
C25 C26 C21 . 120.0(4)
C26 C21 P1 . 122.6(3)
C26 C21 C22 . 119.2(4)
C22 C21 P1 . 118.2(3)
C38 C33 P2 . 124.1(3)
C34 C33 P2 . 117.3(3)
C34 C33 C38 . 118.5(4)
N1 C7 C2 . 106.6(3)
N1 C7 H7A . 110.4
N1 C7 H7B . 110.4
C2 C7 H7A . 110.4
C2 C7 H7B . 110.4
H7A C7 H7B . 108.6
C21 C22 H22 . 119.8
C23 C22 C21 . 120.4(4)
C23 C22 H22 . 119.8
C5 C4 H4 . 119.3
C3 C4 C5 . 121.4(3)
C3 C4 H4 . 119.3
C2 C3 H3 . 120.1
C4 C3 C2 . 119.7(4)
C4 C3 H3 . 120.1
C15 C16 H16 . 119.5
C17 C16 H16 . 119.5
C17 C16 C15 . 121.0(4)
C39 C40 H40 . 119.4
C41 C40 C39 . 121.1(4)
C41 C40 H40 . 119.4
N2 C8 C6 . 107.2(3)
N2 C8 H8A . 110.3
N2 C8 H8B . 110.3
C6 C8 H8A . 110.3
C6 C8 H8B . 110.3
H8A C8 H8B . 108.5
C28 C29 H29 . 120.0
C28 C29 C30 . 120.0(4)
C30 C29 H29 . 120.0
C33 C38 H38 . 120.0
C33 C38 C37 . 120.1(4)
C37 C38 H38 . 120.0
C22 C23 H23 . 120.0
C24 C23 C22 . 119.9(4)
C24 C23 H23 . 120.0
C15 C20 H20 . 119.5
C19 C20 H20 . 119.5
C19 C20 C15 . 120.9(4)
C2 C1 Ni1 . 119.2(3)
C6 C1 Ni1 . 119.2(3)
C6 C1 C2 . 121.5(3)
C16 C15 P1 . 117.4(3)
C20 C15 P1 . 124.1(3)
C20 C15 C16 . 118.5(4)
C27 C32 H32 . 120.0
C31 C32 C27 . 120.1(4)
C31 C32 H32 . 120.0
C39 C44 H44 . 120.0
C39 C44 C43 . 120.0(4)
C43 C44 H44 . 120.0
C26 C25 H25 . 119.9
C24 C25 C26 . 120.3(4)
C24 C25 H25 . 119.9
C29 C30 H30 . 120.1
C31 C30 C29 . 119.9(4)
C31 C30 H30 . 120.1
C33 C34 H34 . 119.3
C35 C34 C33 . 121.4(4)
C35 C34 H34 . 119.3
C32 C31 H31 . 119.7
C30 C31 C32 . 120.6(4)
C30 C31 H31 . 119.7
C20 C19 H19 . 119.9
C20 C19 C18 . 120.2(4)
C18 C19 H19 . 119.9
C38 C37 H37 . 119.8
C36 C37 C38 . 120.4(4)
C36 C37 H37 . 119.8
C16 C17 H17 . 120.1
C18 C17 C16 . 119.8(4)
C18 C17 H17 . 120.1
C43 C42 H42 . 119.8
C41 C42 H42 . 119.8
C41 C42 C43 . 120.4(4)
C44 C43 H43 . 119.8
C42 C43 C44 . 120.4(4)
C42 C43 H43 . 119.8
C9 C14 H14 . 119.9
C9 C14 C13 . 120.2(5)
C13 C14 H14 . 119.9
C19 C18 H18 . 120.2
C17 C18 C19 . 119.6(4)
C17 C18 H18 . 120.2
C23 C24 C25 . 120.2(4)
C23 C24 H24 . 119.9
C25 C24 H24 . 119.9
C40 C41 H41 . 120.2
C42 C41 C40 . 119.6(4)
C42 C41 H41 . 120.2
C9 C10 H10 . 119.8
C11 C10 C9 . 120.4(5)
C11 C10 H10 . 119.8
C37 C36 H36 . 120.0
C37 C36 C35 . 120.0(4)
C35 C36 H36 . 120.0
C14 C13 H13 . 119.8
C12 C13 C14 . 120.5(5)
C12 C13 H13 . 119.8
C34 C35 H35 . 120.2
C36 C35 C34 . 119.6(4)
C36 C35 H35 . 120.2
C10 C11 H11 . 119.8
C12 C11 C10 . 120.4(5)
C12 C11 H11 . 119.8
C13 C12 C11 . 119.8(5)
C13 C12 H12 . 120.1
C11 C12 H12 . 120.1
Cl1 C45 Cl1 2_656 109.1(4)
Cl1 C45 H45A . 109.9
Cl1 C45 H45A 2_656 109.9
Cl1 C45 H45B . 109.9
Cl1 C45 H45B 2_656 109.9
H45A C45 H45B . 108.3

loop_
_geom_bond_atom_site_label_1
_geom_bond_atom_site_label_2
_geom_bond_site_symmetry_2
_geom_bond_distance
Br1 Ni1 . 2.3818(9)
Ni1 N1 . 1.943(3)
Ni1 N2 . 1.935(3)
Ni1 C1 . 1.834(4)
P1 N1 . 1.612(3)
P1 C9 . 1.819(4)
P1 C21 . 1.812(4)
P1 C15 . 1.808(4)
P2 N2 . 1.610(3)
P2 C39 . 1.825(4)
P2 C27 . 1.823(4)
P2 C33 . 1.816(4)
Cl1 C45 . 1.758(4)
N1 C7 . 1.485(4)
N2 C8 . 1.497(4)
C2 C7 . 1.494(5)
C2 C3 . 1.395(5)
C2 C1 . 1.400(5)
C39 C40 . 1.398(5)
C39 C44 . 1.389(5)
C27 C28 . 1.397(5)
C27 C32 . 1.393(5)
C6 C5 . 1.398(5)
C6 C8 . 1.498(5)
C6 C1 . 1.390(5)
C9 C14 . 1.389(6)
C9 C10 . 1.393(6)
C5 H5 . 0.9500
C5 C4 . 1.394(5)
C28 H28 . 0.9500
C28 C29 . 1.385(5)
C26 H26 . 0.9500
C26 C21 . 1.392(5)
C26 C25 . 1.383(5)
C21 C22 . 1.396(5)
C33 C38 . 1.394(5)
C33 C34 . 1.394(5)
C7 H7A . 0.9900
C7 H7B . 0.9900
C22 H22 . 0.9500
C22 C23 . 1.380(5)
C4 H4 . 0.9500
C4 C3 . 1.393(5)
C3 H3 . 0.9500
C16 H16 . 0.9500
C16 C15 . 1.397(5)
C16 C17 . 1.388(5)
C40 H40 . 0.9500
C40 C41 . 1.385(6)
C8 H8A . 0.9900
C8 H8B . 0.9900
C29 H29 . 0.9500
C29 C30 . 1.386(6)
C38 H38 . 0.9500
C38 C37 . 1.397(6)
C23 H23 . 0.9500
C23 C24 . 1.380(6)
C20 H20 . 0.9500
C20 C15 . 1.388(5)
C20 C19 . 1.379(5)
C32 H32 . 0.9500
C32 C31 . 1.383(6)
C44 H44 . 0.9500
C44 C43 . 1.392(5)
C25 H25 . 0.9500
C25 C24 . 1.383(6)
C30 H30 . 0.9500
C30 C31 . 1.378(6)
C34 H34 . 0.9500
C34 C35 . 1.386(6)
C31 H31 . 0.9500
C19 H19 . 0.9500
C19 C18 . 1.395(6)
C37 H37 . 0.9500
C37 C36 . 1.382(7)
C17 H17 . 0.9500
C17 C18 . 1.383(6)
C42 H42 . 0.9500
C42 C43 . 1.382(6)
C42 C41 . 1.369(6)
C43 H43 . 0.9500
C14 H14 . 0.9500
C14 C13 . 1.398(6)
C18 H18 . 0.9500
C24 H24 . 0.9500
C41 H41 . 0.9500
C10 H10 . 0.9500
C10 C11 . 1.390(6)
C36 H36 . 0.9500
C36 C35 . 1.384(7)
C13 H13 . 0.9500
C13 C12 . 1.368(8)
C35 H35 . 0.9500
C11 H11 . 0.9500
C11 C12 . 1.376(8)
C12 H12 . 0.9500
C45 Cl1 2_656 1.758(4)
C45 H45A . 0.9900
C45 H45B . 0.9900

loop_
_geom_torsion_atom_site_label_1
_geom_torsion_atom_site_label_2
_geom_torsion_atom_site_label_3
_geom_torsion_atom_site_label_4
_geom_torsion
Ni1 N1 C7 C2 9.0(4)
Ni1 N2 C8 C6 -3.0(4)
P1 N1 C7 C2 177.6(2)
P1 C9 C14 C13 -179.2(3)
P1 C9 C10 C11 178.9(4)
P1 C21 C22 C23 179.8(3)
P2 N2 C8 C6 -176.5(2)
P2 C39 C40 C41 -178.8(3)
P2 C39 C44 C43 177.9(3)
P2 C27 C28 C29 179.9(3)
P2 C27 C32 C31 179.9(3)
P2 C33 C38 C37 179.3(3)
P2 C33 C34 C35 -178.4(3)
N1 Ni1 C1 C2 6.4(3)
N1 Ni1 C1 C6 -178.4(3)
N1 P1 C9 C14 84.7(4)
N1 P1 C9 C10 -92.6(4)
N1 P1 C21 C26 171.4(3)
N1 P1 C21 C22 -7.6(4)
N1 P1 C15 C16 -28.8(3)
N1 P1 C15 C20 152.0(3)
N2 Ni1 C1 C2 -178.8(3)
N2 Ni1 C1 C6 -3.6(3)
N2 P2 C39 C40 165.0(3)
N2 P2 C39 C44 -12.1(4)
N2 P2 C27 C28 -72.2(3)
N2 P2 C27 C32 109.0(3)
N2 P2 C33 C38 144.3(3)
N2 P2 C33 C34 -37.5(4)
C39 P2 N2 Ni1 62.6(3)
C39 P2 N2 C8 -124.6(3)
C39 P2 C27 C28 51.4(3)
C39 P2 C27 C32 -127.5(3)
C39 P2 C33 C38 11.2(4)
C39 P2 C33 C34 -170.7(3)
C39 C40 C41 C42 1.4(7)
C39 C44 C43 C42 0.2(6)
C27 P2 N2 Ni1 176.07(19)
C27 P2 N2 C8 -11.2(3)
C27 P2 C39 C40 46.7(3)
C27 P2 C39 C44 -130.5(3)
C27 P2 C33 C38 -95.9(4)
C27 P2 C33 C34 82.2(3)
C27 C28 C29 C30 0.3(6)
C27 C32 C31 C30 0.0(7)
C6 C5 C4 C3 0.2(6)
C9 P1 N1 Ni1 -170.7(2)
C9 P1 N1 C7 21.9(3)
C9 P1 C21 C26 49.0(4)
C9 P1 C21 C22 -129.9(3)
C9 P1 C15 C16 91.1(3)
C9 P1 C15 C20 -88.0(4)
C9 C14 C13 C12 0.9(7)
C9 C10 C11 C12 -0.3(7)
C5 C6 C8 N2 178.5(3)
C5 C6 C1 Ni1 -175.6(3)
C5 C6 C1 C2 -0.5(5)
C5 C4 C3 C2 -0.4(6)
C28 C27 C32 C31 1.1(6)
C28 C29 C30 C31 0.8(7)
C26 C21 C22 C23 0.9(6)
C26 C25 C24 C23 1.1(6)
C21 P1 N1 Ni1 70.9(3)
C21 P1 N1 C7 -96.5(3)
C21 P1 C9 C14 -150.4(3)
C21 P1 C9 C10 32.3(4)
C21 P1 C15 C16 -157.1(3)
C21 P1 C15 C20 23.8(4)
C21 C26 C25 C24 0.3(6)
C21 C22 C23 C24 0.5(6)
C33 P2 N2 Ni1 -67.0(3)
C33 P2 N2 C8 105.8(3)
C33 P2 C39 C40 -63.1(3)
C33 P2 C39 C44 119.7(3)
C33 P2 C27 C28 164.9(3)
C33 P2 C27 C32 -13.9(4)
C33 C38 C37 C36 -0.9(7)
C33 C34 C35 C36 -1.1(7)
C7 C2 C3 C4 178.0(4)
C7 C2 C1 Ni1 -2.8(4)
C7 C2 C1 C6 -177.9(3)
C22 C23 C24 C25 -1.4(7)
C3 C2 C7 N1 178.0(4)
C3 C2 C1 Ni1 175.4(3)
C3 C2 C1 C6 0.3(5)
C16 C17 C18 C19 0.7(7)
C40 C39 C44 C43 0.7(6)
C8 C6 C5 C4 -177.9(4)
C8 C6 C1 Ni1 2.8(4)
C8 C6 C1 C2 177.8(3)
C29 C30 C31 C32 -0.9(7)
C38 C33 C34 C35 -0.2(6)
C38 C37 C36 C35 -0.4(7)
C20 C19 C18 C17 0.0(7)
C1 C2 C7 N1 -4.0(4)
C1 C2 C3 C4 0.1(6)
C1 C6 C5 C4 0.2(6)
C1 C6 C8 N2 0.3(4)
C15 P1 N1 Ni1 -54.6(3)
C15 P1 N1 C7 138.0(3)
C15 P1 C9 C14 -34.3(4)
C15 P1 C9 C10 148.4(3)
C15 P1 C21 C26 -63.3(4)
C15 P1 C21 C22 117.7(3)
C15 C16 C17 C18 -0.9(6)
C15 C20 C19 C18 -0.6(6)
C32 C27 C28 C29 -1.2(6)
C44 C39 C40 C41 -1.5(6)
C25 C26 C21 P1 179.8(3)
C25 C26 C21 C22 -1.2(6)
C34 C33 C38 C37 1.2(6)
C19 C20 C15 P1 179.6(3)
C19 C20 C15 C16 0.4(6)
C37 C36 C35 C34 1.5(7)
C17 C16 C15 P1 -178.9(3)
C17 C16 C15 C20 0.3(6)
C43 C42 C41 C40 -0.5(7)
C14 C9 C10 C11 1.5(6)
C14 C13 C12 C11 0.3(8)
C41 C42 C43 C44 -0.3(7)
C10 C9 C14 C13 -1.8(6)
C10 C11 C12 C13 -0.6(8)
